data_4312049
loop_
_publ_author_name
'Ramasamy Pothiraja'
'Malaichamy Sathiyendiran'
'Ray J. Butcher'
'Ramaswamy Murugavel'

_publ_section_title
;
 Cobalt and Manganese Nets via Their Wires: Facile Transformation in
 Metal-Diorganophosphates
;
_journal_name_full 'Inorganic Chemistry'
_journal_page_first 7585
_journal_page_last 7587
_journal_paper_doi 10.1021/ic048781i
_journal_volume 43
_journal_year 2004
_chemical_formula_moiety 'C36 H56 Mn1 N4 O10 P2'
_chemical_formula_sum 'C36 H56 Mn N4 O10 P2'
_chemical_formula_weight 821.73
_chemical_name_common Mn(dtbp)2(44'-bpy)(H2O)2
_chemical_name_systematic
;
 ?
;
_space_group_IT_number 13
_symmetry_cell_setting monoclinic
_symmetry_space_group_name_Hall '-P 2yc'
_symmetry_space_group_name_H-M 'P 1 2/c 1'
_atom_sites_solution_hydrogens geom
_atom_sites_solution_primary direct
_atom_sites_solution_secondary difmap
_audit_creation_method SHELXL-97
_cell_angle_alpha 90.00
_cell_angle_beta 92.783(8)
_cell_angle_gamma 90.00
_cell_formula_units_Z 4
_cell_length_a 15.9627(14)
_cell_length_b 11.7157(12)
_cell_length_c 23.502(2)
_cell_measurement_reflns_used 25
_cell_measurement_temperature 293(2)
_cell_measurement_theta_max 12.48
_cell_measurement_theta_min 11.27
_cell_volume 4390.0(7)
_computing_cell_refinement 'CAD4 Express (Enraf Nonius, 1994)'
_computing_data_collection 'CAD4 Express (Enraf Nonius, 1994)'
_computing_data_reduction 'XCAD4 (Harms & Wocadlo, 1995)'
_computing_molecular_graphics 'Ortep-3 for Windows (Farrugia, 1997)'
_computing_publication_material 'WinGX publication routines (Farrugia, 1999)'
_computing_structure_refinement 'SHELXL-97 (Sheldrick, 1997)'
_computing_structure_solution 'SHELXS-97 (Sheldrick, 1997)'
_diffrn_ambient_temperature 293(2)
_diffrn_measured_fraction_theta_full 0.997
_diffrn_measured_fraction_theta_max 0.997
_diffrn_measurement_device_type 'Enraf Nonius TurboCAD4'
_diffrn_measurement_method 'non-profiled omega scans'
_diffrn_radiation_monochromator graphite
_diffrn_radiation_source 'fine-focus sealed tube'
_diffrn_radiation_type MoK\a
_diffrn_radiation_wavelength 0.71073
_diffrn_reflns_av_R_equivalents 0.0058
_diffrn_reflns_av_sigmaI/netI 0.0371
_diffrn_reflns_limit_h_max 18
_diffrn_reflns_limit_h_min -2
_diffrn_reflns_limit_k_max 13
_diffrn_reflns_limit_k_min -2
_diffrn_reflns_limit_l_max 27
_diffrn_reflns_limit_l_min -27
_diffrn_reflns_number 8285
_diffrn_reflns_theta_full 24.99
_diffrn_reflns_theta_max 24.99
_diffrn_reflns_theta_min 1.28
_diffrn_standards_decay_% 3
_diffrn_standards_interval_time 60
_diffrn_standards_number 3
_exptl_absorpt_coefficient_mu 0.428
_exptl_absorpt_correction_type none
_exptl_crystal_colour yellow
_exptl_crystal_density_diffrn 1.243
_exptl_crystal_density_method 'not measured'
_exptl_crystal_description needles
_exptl_crystal_F_000 1740
_exptl_crystal_size_max 0.40
_exptl_crystal_size_mid 0.40
_exptl_crystal_size_min 0.10
_refine_diff_density_max 0.452
_refine_diff_density_min -0.439
_refine_diff_density_rms 0.060
_refine_ls_extinction_method none
_refine_ls_goodness_of_fit_ref 1.098
_refine_ls_hydrogen_treatment mixed
_refine_ls_matrix_type full
_refine_ls_number_parameters 500
_refine_ls_number_reflns 7703
_refine_ls_number_restraints 0
_refine_ls_restrained_S_all 1.098
_refine_ls_R_factor_all 0.0686
_refine_ls_R_factor_gt 0.0455
_refine_ls_shift/su_max 0.001
_refine_ls_shift/su_mean 0.000
_refine_ls_structure_factor_coef Fsqd
_refine_ls_weighting_details 'calc w=1/[\s^2^(Fo^2^)+(0.0815P)^2^+0.2992P] where P=(Fo^2^+2Fc^2^)/3'
_refine_ls_weighting_scheme calc
_refine_ls_wR_factor_gt 0.1301
_refine_ls_wR_factor_ref 0.1369
_reflns_number_gt 5617
_reflns_number_total 7703
_reflns_threshold_expression >2sigma(I)
_cod_data_source_file ic048781isi20041001_043405_3.cif
_cod_data_source_block Mn-grid(Compound3)
_cod_original_cell_volume 4390.1(7)
_cod_original_sg_symbol_H-M 'P 2/c '
_cod_database_code 4312049

loop_
_symmetry_equiv_pos_as_xyz
'x, y, z'
'-x, y, -z+1/2'
'-x, -y, -z'
'x, -y, z-1/2'

loop_
_atom_site_label
_atom_site_type_symbol
_atom_site_fract_x
_atom_site_fract_y
_atom_site_fract_z
_atom_site_U_iso_or_equiv
_atom_site_adp_type
_atom_site_occupancy
_atom_site_symmetry_multiplicity
_atom_site_calc_flag
_atom_site_refinement_flags
_atom_site_disorder_assembly
_atom_site_disorder_group
Mn1 Mn 1.0000 0.0000 1.0000 0.02383(15) Uani 1 2 d S . .
P1 P 0.77726(4) -0.03248(6) 0.99994(3) 0.03365(18) Uani 1 1 d . . .
O1 O 1.13314(11) 0.00559(17) 1.00515(8) 0.0443(5) Uani 1 1 d . . .
O2 O 0.7327(2) -0.0563(3) 0.94012(12) 0.0448(7) Uani 0.70 1 d P . .
O2' O 0.7736(5) -0.1178(7) 0.9418(3) 0.0509(19) Uani 0.30 1 d P . .
O3 O 0.7458(2) 0.0989(3) 1.01210(13) 0.0424(7) Uani 0.65 1 d P . .
O3' O 0.7088(4) 0.0496(7) 0.9848(3) 0.0628(19) Uani 0.35 1 d P . .
O4 O 0.75490(13) -0.11054(18) 1.04647(8) 0.0497(5) Uani 1 1 d . . .
N1 N 1.00223(13) -0.01155(18) 0.90144(8) 0.0314(5) Uani 1 1 d . . .
N2 N 1.00435(13) -0.19576(18) 1.00318(9) 0.0349(5) Uani 1 1 d . . .
C1 C 0.7019(2) -0.1719(4) 0.91752(14) 0.0691(10) Uani 1 1 d . . .
C2 C 0.6240(2) -0.1977(4) 0.9490(2) 0.0981(15) Uani 1 1 d . . .
H2C H 0.5847 -0.1359 0.9444 0.200 Uiso 1 1 d R . .
H2A H 0.6395 -0.2074 0.9887 0.200 Uiso 1 1 d R . .
H2B H 0.5986 -0.2667 0.9343 0.200 Uiso 1 1 d R . .
C3 C 0.6859(3) -0.1440(5) 0.85619(18) 0.129(2) Uani 1 1 d . . .
H3B H 0.6470 -0.0816 0.8525 0.200 Uiso 1 1 d R . .
H3A H 0.6624 -0.2097 0.8368 0.200 Uiso 1 1 d R . .
H3C H 0.7375 -0.1232 0.8396 0.200 Uiso 1 1 d R . .
C4 C 0.7619(3) -0.2702(5) 0.9251(2) 0.1114(17) Uani 1 1 d . . .
H4B H 0.7706 -0.2868 0.9650 0.200 Uiso 1 1 d R . .
H4C H 0.8144 -0.2497 0.9096 0.200 Uiso 1 1 d R . .
H4A H 0.7395 -0.3364 0.9056 0.200 Uiso 1 1 d R . .
C5 C 0.6602(2) 0.1333(4) 1.02208(16) 0.0696(10) Uani 1 1 d . . .
C6 C 0.6812(5) 0.2483(7) 1.0441(4) 0.224(4) Uani 1 1 d . . .
H6B H 0.7106 0.2900 1.0161 0.200 Uiso 1 1 d R . .
H6A H 0.7164 0.2404 1.0782 0.200 Uiso 1 1 d R . .
H6C H 0.6310 0.2889 1.0526 0.200 Uiso 1 1 d R . .
C7 C 0.6150(3) 0.0607(5) 1.0641(2) 0.161(3) Uani 1 1 d . . .
H7A H 0.6025 -0.0124 1.0473 0.200 Uiso 1 1 d R . .
H7C H 0.5639 0.0976 1.0736 0.200 Uiso 1 1 d R . .
H7B H 0.6503 0.0507 1.0980 0.200 Uiso 1 1 d R . .
C8 C 0.6062(3) 0.1555(5) 0.9701(2) 0.128(2) Uani 1 1 d . . .
H8C H 0.6367 0.2015 0.9443 0.200 Uiso 1 1 d R . .
H8B H 0.5562 0.1950 0.9799 0.200 Uiso 1 1 d R . .
H8A H 0.5913 0.0842 0.9521 0.200 Uiso 1 1 d R . .
C9 C 0.93264(18) -0.0394(3) 0.87020(10) 0.0421(7) Uani 1 1 d . . .
H9 H 0.8843 -0.0561 0.8891 0.050 Uiso 1 1 d R . .
C10 C 0.92975(18) -0.0463(3) 0.81130(10) 0.0434(7) Uani 1 1 d . . .
H10 H 0.8800 -0.0669 0.7916 0.050 Uiso 1 1 d R . .
C11 C 1.00063(16) -0.0222(2) 0.78170(9) 0.0302(6) Uani 1 1 d . . .
C12 C 1.07235(17) 0.0059(3) 0.81383(10) 0.0413(7) Uani 1 1 d . . .
H12 H 1.1220 0.0216 0.7962 0.050 Uiso 1 1 d R . .
C13 C 1.07010(17) 0.0100(3) 0.87279(10) 0.0425(7) Uani 1 1 d . . .
H13 H 1.1192 0.0293 0.8936 0.050 Uiso 1 1 d R . .
C14 C 1.0605(2) -0.2563(2) 0.97570(13) 0.0533(8) Uani 1 1 d . . .
H14 H 1.1017 -0.2170 0.9570 0.050 Uiso 1 1 d R . .
C15 C 1.0605(2) -0.3737(2) 0.97349(13) 0.0527(8) Uani 1 1 d . . .
H15 H 1.1009 -0.4113 0.9533 0.050 Uiso 1 1 d R . .
C16 C 1.00110(16) -0.4362(2) 1.00079(10) 0.0340(6) Uani 1 1 d . . .
C17 C 0.94431(18) -0.3734(2) 1.03020(13) 0.0509(8) Uani 1 1 d . . .
H17 H 0.9031 -0.4104 1.0500 0.050 Uiso 1 1 d R . .
C18 C 0.94811(18) -0.2564(2) 1.03023(13) 0.0506(8) Uani 1 1 d . . .
H18 H 0.9091 -0.2167 1.0507 0.050 Uiso 1 1 d R . .
Mn2 Mn 1.5000 -0.56828(4) 0.7500 0.02422(15) Uani 1 2 d S . .
P2 P 1.27687(4) -0.42277(6) 1.25451(3) 0.03292(18) Uani 1 1 d . . .
O5 O 1.36845(11) -0.56847(16) 0.74556(7) 0.0387(4) Uani 1 1 d . . .
O6 O 1.22734(13) -0.40824(18) 1.19511(8) 0.0504(5) Uani 1 1 d . . .
O7 O 1.25157(13) -0.54999(18) 1.27073(9) 0.0519(5) Uani 1 1 d . . .
O8 O 1.25109(13) -0.33865(18) 1.29745(8) 0.0535(5) Uani 1 1 d . . .
N3 N 1.49873(13) -0.44385(18) 1.14972(8) 0.0341(5) Uani 1 1 d . . .
N4 N 1.5000 -0.3710(3) 0.7500 0.0355(7) Uani 1 2 d S . .
N5 N 1.5000 0.2377(2) 0.7500 0.0330(7) Uani 1 2 d S . .
C19 C 1.1979(2) -0.3019(3) 1.16713(14) 0.0672(10) Uani 1 1 d . . .
C20 C 1.1160(3) -0.2683(4) 1.1932(2) 0.1197(19) Uani 1 1 d . . .
H20B H 1.0754 -0.3284 1.1877 0.200 Uiso 1 1 d R . .
H20C H 1.0944 -0.1995 1.1757 0.200 Uiso 1 1 d R . .
H20A H 1.1269 -0.2557 1.2332 0.200 Uiso 1 1 d R . .
C21 C 1.1846(4) -0.3375(5) 1.10475(17) 0.128(2) Uani 1 1 d . . .
H21A H 1.1425 -0.3959 1.1013 0.200 Uiso 1 1 d R . .
H21C H 1.2364 -0.3663 1.0913 0.200 Uiso 1 1 d R . .
H21B H 1.1669 -0.2725 1.0823 0.200 Uiso 1 1 d R . .
C22 C 1.2627(3) -0.2096(4) 1.17391(19) 0.0993(15) Uani 1 1 d . . .
H22B H 1.3130 -0.2343 1.1567 0.200 Uiso 1 1 d R . .
H22C H 1.2743 -0.1957 1.2137 0.200 Uiso 1 1 d R . .
H22A H 1.2428 -0.1406 1.1557 0.200 Uiso 1 1 d R . .
C23 C 1.1689(2) -0.5986(3) 1.28011(16) 0.0705(11) Uani 1 1 d . . .
C24 C 1.1140(3) -0.5161(5) 1.3113(2) 0.145(3) Uani 1 1 d . . .
H24C H 1.1043 -0.4495 1.2881 0.200 Uiso 1 1 d R . .
H24B H 1.1414 -0.4942 1.3470 0.200 Uiso 1 1 d R . .
H24A H 1.0614 -0.5520 1.3183 0.200 Uiso 1 1 d R . .
C25 C 1.1275(3) -0.6290(4) 1.2230(2) 0.1063(17) Uani 1 1 d . . .
H25C H 1.1146 -0.5605 1.2018 0.200 Uiso 1 1 d R . .
H25A H 1.0768 -0.6704 1.2287 0.200 Uiso 1 1 d R . .
H25B H 1.1648 -0.6755 1.2020 0.200 Uiso 1 1 d R . .
C26 C 1.1867(4) -0.7028(6) 1.3128(4) 0.233(5) Uani 1 1 d . . .
H26B H 1.2129 -0.6858 1.3494 0.200 Uiso 1 1 d R . .
H26C H 1.2240 -0.7482 1.2912 0.200 Uiso 1 1 d R . .
H26A H 1.1357 -0.7444 1.3176 0.200 Uiso 1 1 d R . .
C27 C 1.42889(18) -0.4723(3) 1.11892(11) 0.0419(7) Uani 1 1 d . . .
H27 H 1.3790 -0.4782 1.1376 0.050 Uiso 1 1 d R . .
C28 C 1.42683(17) -0.4930(3) 1.06111(10) 0.0424(7) Uani 1 1 d . . .
H28 H 1.3762 -0.5110 1.0420 0.050 Uiso 1 1 d R . .
C29 C 1.49933(16) -0.4876(2) 1.03120(9) 0.0301(6) Uani 1 1 d . . .
C30 C 1.57115(18) -0.4549(3) 1.06240(11) 0.0476(7) Uani 1 1 d . . .
H30 H 1.6214 -0.4469 1.0444 0.050 Uiso 1 1 d R . .
C31 C 1.56741(18) -0.4337(3) 1.12049(11) 0.0465(7) Uani 1 1 d . . .
H31 H 1.6165 -0.4110 1.1403 0.050 Uiso 1 1 d R . .
C32 C 1.43943(18) -0.3106(2) 0.77266(13) 0.0465(7) Uani 1 1 d . . .
H32 H 1.3958 -0.3501 0.7887 0.050 Uiso 1 1 d R . .
C33 C 1.43722(18) -0.1933(2) 0.77380(13) 0.0459(7) Uani 1 1 d . . .
H33 H 1.3934 -0.1558 0.7907 0.050 Uiso 1 1 d R . .
C34 C 1.5000 -0.1302(3) 0.7500 0.0304(8) Uani 1 2 d S . .
C35 C 1.5000 -0.0029(3) 0.7500 0.0317(8) Uani 1 2 d S . .
C36 C 1.55590(19) 0.0599(2) 0.71966(14) 0.0532(9) Uani 1 1 d . . .
H36 H 1.5953 0.0226 0.6984 0.050 Uiso 1 1 d R . .
C37 C 1.55418(19) 0.1771(2) 0.72091(14) 0.0518(8) Uani 1 1 d . . .
H37 H 1.5931 0.2167 0.7003 0.050 Uiso 1 1 d R . .
O9 O 0.76066(14) -0.3479(2) 1.08146(9) 0.0667(6) Uani 1 1 d . . .
H111 H 0.7598 -0.2819 1.0707 0.100 Uiso 1 1 d R . .
H112 H 0.7578 -0.3439 1.1167 0.100 Uiso 1 1 d R . .
O10 O 1.26265(14) -0.1030(2) 1.33214(9) 0.0694(7) Uani 1 1 d . . .
H211 H 1.2450 -0.1181 1.3611 0.100 Uiso 1 1 d R . .
H212 H 1.2560 -0.1731 1.3131 0.100 Uiso 1 1 d R . .

loop_
_atom_site_aniso_label
_atom_site_aniso_U_11
_atom_site_aniso_U_22
_atom_site_aniso_U_33
_atom_site_aniso_U_23
_atom_site_aniso_U_13
_atom_site_aniso_U_12
Mn1 0.0299(3) 0.0259(3) 0.0160(3) 0.00050(19) 0.0039(2) -0.0011(2)
P1 0.0292(4) 0.0461(4) 0.0259(3) 0.0041(3) 0.0040(3) -0.0025(3)
O1 0.0328(11) 0.0644(13) 0.0357(10) 0.0058(9) 0.0035(8) -0.0065(9)
O2 0.0471(19) 0.052(2) 0.0346(16) -0.0002(14) -0.0066(14) -0.0070(15)
O2' 0.045(4) 0.067(5) 0.042(4) -0.029(4) 0.014(3) -0.030(4)
O3 0.0377(19) 0.0435(19) 0.0462(19) -0.0036(14) 0.0033(15) 0.0062(14)
O3' 0.042(4) 0.080(5) 0.068(5) 0.025(4) 0.014(3) 0.020(4)
O4 0.0545(13) 0.0548(12) 0.0411(11) 0.0140(10) 0.0151(9) -0.0055(10)
N1 0.0374(12) 0.0413(12) 0.0159(10) 0.0014(8) 0.0037(9) -0.0006(10)
N2 0.0402(13) 0.0289(11) 0.0359(12) 0.0011(9) 0.0063(10) -0.0007(9)
C1 0.062(2) 0.092(3) 0.052(2) -0.0081(19) -0.0088(17) -0.027(2)
C2 0.061(2) 0.090(3) 0.145(4) -0.032(3) 0.019(3) -0.029(2)
C3 0.157(5) 0.150(5) 0.074(3) -0.005(3) -0.056(3) -0.053(4)
C4 0.095(3) 0.142(5) 0.099(3) 0.006(3) 0.026(3) 0.004(3)
C5 0.059(2) 0.080(3) 0.072(2) -0.002(2) 0.0176(19) 0.026(2)
C6 0.188(8) 0.237(10) 0.249(9) -0.114(8) 0.029(7) -0.018(7)
C7 0.132(5) 0.205(7) 0.155(5) 0.103(5) 0.109(4) 0.111(5)
C8 0.083(3) 0.172(6) 0.126(4) 0.048(4) -0.008(3) 0.032(4)
C9 0.0433(16) 0.0611(18) 0.0226(13) 0.0007(12) 0.0087(12) -0.0132(14)
C10 0.0437(17) 0.0662(19) 0.0201(12) -0.0026(12) 0.0002(11) -0.0161(14)
C11 0.0398(15) 0.0330(14) 0.0182(12) -0.0014(10) 0.0060(10) 0.0017(11)
C12 0.0329(15) 0.071(2) 0.0208(13) 0.0025(12) 0.0063(11) -0.0041(13)
C13 0.0368(16) 0.070(2) 0.0207(13) -0.0017(12) 0.0000(11) -0.0056(14)
C14 0.067(2) 0.0333(15) 0.0626(19) 0.0026(14) 0.0363(17) -0.0030(14)
C15 0.064(2) 0.0350(15) 0.0627(19) -0.0022(14) 0.0405(16) 0.0029(14)
C16 0.0395(16) 0.0310(14) 0.0316(13) 0.0015(11) 0.0039(12) -0.0002(11)
C17 0.0495(18) 0.0313(15) 0.075(2) 0.0059(14) 0.0329(16) -0.0003(13)
C18 0.0492(18) 0.0350(15) 0.070(2) 0.0034(14) 0.0313(16) 0.0046(13)
Mn2 0.0317(3) 0.0225(3) 0.0189(3) 0.000 0.0052(2) 0.000
P2 0.0325(4) 0.0412(4) 0.0252(3) -0.0030(3) 0.0031(3) 0.0012(3)
O5 0.0337(10) 0.0438(11) 0.0391(10) 0.0001(8) 0.0056(8) 0.0008(8)
O6 0.0537(13) 0.0586(13) 0.0375(11) -0.0016(9) -0.0112(9) 0.0088(10)
O7 0.0460(12) 0.0545(13) 0.0556(13) 0.0085(10) 0.0047(10) -0.0103(10)
O8 0.0587(13) 0.0624(14) 0.0400(11) -0.0162(10) 0.0109(10) 0.0097(11)
N3 0.0412(13) 0.0408(12) 0.0205(10) -0.0034(9) 0.0031(9) -0.0023(10)
N4 0.0443(19) 0.0259(15) 0.0368(17) 0.000 0.0062(14) 0.000
N5 0.0361(17) 0.0253(15) 0.0384(17) 0.000 0.0112(14) 0.000
C19 0.077(2) 0.068(2) 0.055(2) 0.0144(17) -0.0179(18) 0.017(2)
C20 0.086(3) 0.109(4) 0.165(5) 0.024(4) 0.004(3) 0.052(3)
C21 0.171(5) 0.148(5) 0.059(3) 0.019(3) -0.051(3) 0.014(4)
C22 0.123(4) 0.084(3) 0.088(3) 0.033(3) -0.019(3) -0.011(3)
C23 0.051(2) 0.088(3) 0.074(2) 0.008(2) 0.0150(18) -0.0297(19)
C24 0.103(4) 0.191(6) 0.149(5) -0.083(4) 0.090(4) -0.080(4)
C25 0.075(3) 0.126(4) 0.119(4) -0.040(3) 0.009(3) -0.045(3)
C26 0.124(5) 0.224(8) 0.347(11) 0.205(8) -0.052(6) -0.094(5)
C27 0.0410(16) 0.0605(18) 0.0250(13) -0.0059(12) 0.0095(12) -0.0031(14)
C28 0.0365(16) 0.067(2) 0.0238(13) -0.0087(13) 0.0012(11) -0.0088(13)
C29 0.0387(15) 0.0318(13) 0.0199(12) -0.0003(10) 0.0043(10) -0.0007(11)
C30 0.0397(16) 0.080(2) 0.0241(13) -0.0059(14) 0.0087(12) -0.0110(15)
C31 0.0407(16) 0.077(2) 0.0223(13) -0.0058(13) 0.0024(12) -0.0132(15)
C32 0.0472(17) 0.0307(14) 0.0637(19) -0.0006(13) 0.0235(15) -0.0061(13)
C33 0.0463(17) 0.0305(14) 0.0631(19) -0.0042(13) 0.0254(14) -0.0008(12)
C34 0.037(2) 0.0242(17) 0.0305(18) 0.000 0.0015(15) 0.000
C35 0.031(2) 0.0289(18) 0.0347(19) 0.000 0.0027(16) 0.000
C36 0.062(2) 0.0281(15) 0.073(2) -0.0051(14) 0.0442(17) -0.0008(13)
C37 0.0599(19) 0.0310(15) 0.068(2) 0.0003(14) 0.0344(16) -0.0049(14)
O9 0.0720(16) 0.0747(16) 0.0550(13) 0.0077(12) 0.0198(12) -0.0050(13)
O10 0.0719(16) 0.0816(17) 0.0566(14) -0.0096(12) 0.0220(12) 0.0052(13)

loop_
_atom_type_symbol
_atom_type_description
_atom_type_scat_dispersion_real
_atom_type_scat_dispersion_imag
_atom_type_scat_source
C C 0.0033 0.0016 'International Tables Vol C Tables 4.2.6.8 and 6.1.1.4'
H H 0.0000 0.0000 'International Tables Vol C Tables 4.2.6.8 and 6.1.1.4'
Mn Mn 0.3368 0.7283 'International Tables Vol C Tables 4.2.6.8 and 6.1.1.4'
N N 0.0061 0.0033 'International Tables Vol C Tables 4.2.6.8 and 6.1.1.4'
O O 0.0106 0.0060 'International Tables Vol C Tables 4.2.6.8 and 6.1.1.4'
P P 0.1023 0.0942 'International Tables Vol C Tables 4.2.6.8 and 6.1.1.4'

loop_
_geom_angle_atom_site_label_1
_geom_angle_atom_site_label_2
_geom_angle_atom_site_label_3
_geom_angle
_geom_angle_site_symmetry_1
_geom_angle_site_symmetry_3
_geom_angle_publ_flag
O1 Mn1 O1 180.0 3_757 . ?
O1 Mn1 N2 90.02(8) 3_757 3_757 ?
O1 Mn1 N2 89.98(8) . 3_757 ?
O1 Mn1 N2 89.98(8) 3_757 . ?
O1 Mn1 N2 90.02(8) . . ?
N2 Mn1 N2 180.000(1) 3_757 . ?
O1 Mn1 N1 89.71(7) 3_757 3_757 ?
O1 Mn1 N1 90.29(7) . 3_757 ?
N2 Mn1 N1 88.42(7) 3_757 3_757 ?
N2 Mn1 N1 91.58(7) . 3_757 ?
O1 Mn1 N1 90.29(7) 3_757 . ?
O1 Mn1 N1 89.71(7) . . ?
N2 Mn1 N1 91.58(7) 3_757 . ?
N2 Mn1 N1 88.42(7) . . ?
N1 Mn1 N1 180.000(1) 3_757 . ?
O1 P1 O4 117.43(12) 3_757 . ?
O1 P1 O3' 123.2(3) 3_757 . ?
O4 P1 O3' 112.0(3) . . ?
O1 P1 O2 111.36(15) 3_757 . ?
O4 P1 O2 115.86(15) . . ?
O3' P1 O2 66.7(3) . . ?
O1 P1 O3 96.87(14) 3_757 . ?
O4 P1 O3 111.21(14) . . ?
O3' P1 O3 37.9(3) . . ?
O2 P1 O3 101.13(17) . . ?
O1 P1 O2' 93.2(2) 3_757 . ?
O4 P1 O2' 103.4(3) . . ?
O3' P1 O2' 101.1(5) . . ?
O2 P1 O2' 34.4(3) . . ?
O3 P1 O2' 133.9(3) . . ?
P1 O1 Mn1 166.78(13) 3_757 . ?
C1 O2 P1 126.4(2) . . ?
C1 O2 O3' 142.4(4) . . ?
P1 O2 O3' 54.3(2) . . ?
C1 O2' P1 126.2(5) . . ?
C5 O3 P1 125.7(3) . . ?
P1 O3' C5 131.1(5) . . ?
P1 O3' O2 59.0(3) . . ?
C5 O3' O2 163.0(6) . . ?
C13 N1 C9 116.3(2) . . ?
C13 N1 Mn1 123.18(16) . . ?
C9 N1 Mn1 120.51(16) . . ?
C18 N2 C14 115.6(2) . . ?
C18 N2 Mn1 121.93(17) . . ?
C14 N2 Mn1 122.36(17) . . ?
O2' C1 C3 113.1(4) . . ?
O2' C1 C4 78.2(5) . . ?
C3 C1 C4 111.2(4) . . ?
O2' C1 C2 124.5(4) . . ?
C3 C1 C2 114.4(4) . . ?
C4 C1 C2 108.9(4) . . ?
O2' C1 O2 38.4(4) . . ?
C3 C1 O2 100.3(3) . . ?
C4 C1 O2 116.4(3) . . ?
C2 C1 O2 105.4(3) . . ?
O3 C5 C6 96.3(4) . . ?
O3 C5 C8 115.4(3) . . ?
C6 C5 C8 104.0(5) . . ?
O3 C5 C7 115.5(3) . . ?
C6 C5 C7 113.1(5) . . ?
C8 C5 C7 111.1(4) . . ?
O3 C5 O3' 39.9(3) . . ?
C6 C5 O3' 131.6(5) . . ?
C8 C5 O3' 86.1(4) . . ?
C7 C5 O3' 106.3(4) . . ?
N1 C9 C10 123.2(2) . . ?
C9 C10 C11 120.1(2) . . ?
C12 C11 C10 116.7(2) . . ?
C12 C11 C11 121.2(3) . 2_756 ?
C10 C11 C11 122.0(3) . 2_756 ?
C11 C12 C13 119.5(2) . . ?
N1 C13 C12 124.1(2) . . ?
N2 C14 C15 123.4(3) . . ?
C14 C15 C16 120.8(3) . . ?
C17 C16 C15 115.6(2) . . ?
C17 C16 C16 122.0(3) . 3_747 ?
C15 C16 C16 122.3(3) . 3_747 ?
C18 C17 C16 120.2(3) . . ?
N2 C18 C17 124.3(3) . . ?
O5 Mn2 O5 179.88(11) . 2_856 ?
O5 Mn2 N5 89.94(5) . 1_545 ?
O5 Mn2 N5 89.94(5) 2_856 1_545 ?
O5 Mn2 N4 90.06(5) . . ?
O5 Mn2 N4 90.06(5) 2_856 . ?
N5 Mn2 N4 180.000(1) 1_545 . ?
O5 Mn2 N3 90.56(7) . 3_847 ?
O5 Mn2 N3 89.45(7) 2_856 3_847 ?
N5 Mn2 N3 93.45(5) 1_545 3_847 ?
N4 Mn2 N3 86.55(5) . 3_847 ?
O5 Mn2 N3 89.45(7) . 4_545 ?
O5 Mn2 N3 90.56(7) 2_856 4_545 ?
N5 Mn2 N3 93.45(5) 1_545 4_545 ?
N4 Mn2 N3 86.55(5) . 4_545 ?
N3 Mn2 N3 173.10(11) 3_847 4_545 ?
O8 P2 O5 116.63(12) . 4_546 ?
O8 P2 O6 112.72(12) . . ?
O5 P2 O6 109.57(11) 4_546 . ?
O8 P2 O7 112.12(12) . . ?
O5 P2 O7 103.34(11) 4_546 . ?
O6 P2 O7 100.96(11) . . ?
P2 O5 Mn2 168.37(12) 4_545 . ?
C19 O6 P2 128.3(2) . . ?
C23 O7 P2 129.8(2) . . ?
C31 N3 C27 115.4(2) . . ?
C31 N3 Mn2 122.98(17) . 3_847 ?
C27 N3 Mn2 121.35(16) . 3_847 ?
C32 N4 C32 115.8(3) 2_856 . ?
C32 N4 Mn2 122.12(16) 2_856 . ?
C32 N4 Mn2 122.12(16) . . ?
C37 N5 C37 115.7(3) 2_856 . ?
C37 N5 Mn2 122.17(16) 2_856 1_565 ?
C37 N5 Mn2 122.17(16) . 1_565 ?
O6 C19 C22 111.0(3) . . ?
O6 C19 C20 107.5(3) . . ?
C22 C19 C20 111.9(4) . . ?
O6 C19 C21 102.9(3) . . ?
C22 C19 C21 111.2(4) . . ?
C20 C19 C21 111.9(4) . . ?
C26 C23 O7 104.5(4) . . ?
C26 C23 C25 109.6(5) . . ?
O7 C23 C25 108.5(3) . . ?
C26 C23 C24 112.3(5) . . ?
O7 C23 C24 111.8(3) . . ?
C25 C23 C24 110.0(4) . . ?
N3 C27 C28 123.7(2) . . ?
C27 C28 C29 120.8(2) . . ?
C28 C29 C30 115.8(2) . . ?
C28 C29 C29 122.7(3) . 3_847 ?
C30 C29 C29 121.5(3) . 3_847 ?
C29 C30 C31 119.7(2) . . ?
N3 C31 C30 124.6(3) . . ?
N4 C32 C33 124.0(3) . . ?
C32 C33 C34 120.4(3) . . ?
C33 C34 C33 115.4(3) . 2_856 ?
C33 C34 C35 122.28(16) . . ?
C33 C34 C35 122.28(16) 2_856 . ?
C36 C35 C36 115.6(3) 2_856 . ?
C36 C35 C34 122.19(17) 2_856 . ?
C36 C35 C34 122.19(17) . . ?
C37 C36 C35 120.5(3) . . ?
N5 C37 C36 123.9(3) . . ?

loop_
_geom_bond_atom_site_label_1
_geom_bond_atom_site_label_2
_geom_bond_distance
_geom_bond_site_symmetry_2
_geom_bond_publ_flag
Mn1 O1 2.1239(18) 3_757 ?
Mn1 O1 2.1239(18) . ?
Mn1 N2 2.296(2) 3_757 ?
Mn1 N2 2.296(2) . ?
Mn1 N1 2.3223(19) 3_757 ?
Mn1 N1 2.3223(19) . ?
P1 O1 1.4750(19) 3_757 ?
P1 O4 1.4824(19) . ?
P1 O3' 1.486(6) . ?
P1 O2 1.569(3) . ?
P1 O3 1.649(3) . ?
P1 O2' 1.692(6) . ?
O1 P1 1.4750(19) 3_757 ?
O2 C1 1.527(5) . ?
O2 O3' 1.681(9) . ?
O2' C1 1.405(7) . ?
O3 C5 1.455(4) . ?
O3' C5 1.549(8) . ?
N1 C13 1.327(3) . ?
N1 C9 1.342(3) . ?
N2 C18 1.330(3) . ?
N2 C14 1.334(3) . ?
C1 C3 1.488(5) . ?
C1 C4 1.502(6) . ?
C1 C2 1.509(5) . ?
C5 C6 1.477(8) . ?
C5 C8 1.483(6) . ?
C5 C7 1.512(6) . ?
C9 C10 1.385(4) . ?
C10 C11 1.386(3) . ?
C11 C12 1.380(4) . ?
C11 C11 1.489(4) 2_756 ?
C12 C13 1.389(3) . ?
C14 C15 1.376(4) . ?
C15 C16 1.381(4) . ?
C16 C17 1.379(4) . ?
C16 C16 1.495(5) 3_747 ?
C17 C18 1.373(4) . ?
Mn2 O5 2.0974(17) . ?
Mn2 O5 2.0974(17) 2_856 ?
Mn2 N5 2.273(3) 1_545 ?
Mn2 N4 2.312(3) . ?
Mn2 N3 2.3602(19) 3_847 ?
Mn2 N3 2.3602(19) 4_545 ?
P2 O8 1.4829(19) . ?
P2 O5 1.4905(18) 4_546 ?
P2 O6 1.5800(19) . ?
P2 O7 1.595(2) . ?
O5 P2 1.4905(18) 4_545 ?
O6 C19 1.475(4) . ?
O7 C23 1.463(4) . ?
N3 C31 1.327(3) . ?
N3 C27 1.342(3) . ?
N3 Mn2 2.3602(19) 3_847 ?
N4 C32 1.330(3) 2_856 ?
N4 C32 1.330(3) . ?
N5 C37 1.333(3) 2_856 ?
N5 C37 1.333(3) . ?
N5 Mn2 2.273(3) 1_565 ?
C19 C22 1.499(6) . ?
C19 C20 1.523(5) . ?
C19 C21 1.529(5) . ?
C23 C26 1.462(6) . ?
C23 C25 1.509(5) . ?
C23 C24 1.519(6) . ?
C27 C28 1.379(3) . ?
C28 C29 1.384(3) . ?
C29 C30 1.385(4) . ?
C29 C29 1.496(4) 3_847 ?
C30 C31 1.392(4) . ?
C32 C33 1.375(4) . ?
C33 C34 1.385(3) . ?
C34 C33 1.385(3) 2_856 ?
C34 C35 1.491(5) . ?
C35 C36 1.381(3) 2_856 ?
C35 C36 1.381(3) . ?
C36 C37 1.374(4) . ?
